data_2010446
loop_
_publ_author_name
'Kokila, M. K.'
'Puttaraja, ?'
'Kulkarni, M. V.'
'Thampi, S.'

_publ_section_title
;
 4-Amino-<i>N</i>-(2-pyrimidinyl)benzenesulfonamide
;
_journal_issue 2
_journal_name_full 'Acta Crystallographica Section C'
_journal_page_first 333
_journal_page_last 336
_journal_paper_doi 10.1107/S0108270193014180
_journal_volume 51
_journal_year 1995
_chemical_formula_sum 'C10 H10 N4 O2 S'
_chemical_formula_weight 250.28
_space_group_crystal_system monoclinic
_space_group_IT_number 14
_space_group_name_Hall '-P 2ybc'
_space_group_name_H-M_alt 'P 1 21/c 1'
_atom_type_scat_source IntTabIV
_cell_angle_alpha 90.
_cell_angle_beta 114.563(10)
_cell_angle_gamma 90.
_cell_formula_units_Z 4
_cell_length_a 13.613(5)
_cell_length_b 5.919(9)
_cell_length_c 14.988(2)
_cell_measurement_reflns_used 25
_cell_measurement_temperature 300
_cell_measurement_theta_max 25
_cell_measurement_theta_min 20
_cell_volume 1098.4(17)
_diffrn_measurement_device 'Enraf-Nonius CAD-4'
_diffrn_measurement_method \w/2\q
_diffrn_radiation_type CuK\a
_diffrn_radiation_wavelength 1.5418
_diffrn_reflns_av_R_equivalents 0
_diffrn_reflns_limit_h_max 15
_diffrn_reflns_limit_h_min -15
_diffrn_reflns_limit_k_max 6
_diffrn_reflns_limit_k_min 0
_diffrn_reflns_limit_l_max 17
_diffrn_reflns_limit_l_min -17
_diffrn_reflns_number 3698
_diffrn_reflns_theta_max 65
_diffrn_standards_decay_% ' no specific variation'
_diffrn_standards_interval_count 100
_diffrn_standards_number 3
_exptl_absorpt_coefficient_mu 2.56
_exptl_absorpt_correction_type none
_exptl_crystal_colour 'Pale yellow'
_exptl_crystal_density_diffrn 1.514
_exptl_crystal_density_meas 1.509
_exptl_crystal_density_method 'flotation in KI soluiton'
_exptl_crystal_description Needle
_exptl_crystal_size_max 1.1
_exptl_crystal_size_mid 0.3
_exptl_crystal_size_min 0.1
_refine_diff_density_max 0.550
_refine_diff_density_min -0.600
_refine_ls_extinction_method none
_refine_ls_goodness_of_fit_obs 2.78
_refine_ls_hydrogen_treatment refall
_refine_ls_number_parameters 194
_refine_ls_number_reflns 1686
_refine_ls_R_factor_obs 0.064
_refine_ls_shift/esd_max 0.349
_refine_ls_structure_factor_coef F
_refine_ls_weighting_details 'w = 1/\s^2^(F)'
_refine_ls_weighting_scheme calc
_refine_ls_wR_factor_obs 0.086
_reflns_number_observed 1686
_reflns_number_total 3698
_reflns_observed_criterion I>=2.5(I)
_cod_data_source_file cr1071.cif
_cod_data_source_block cr1071_structure_1_of_1
_cod_depositor_comments
;
 Updating space group information and adding the symmetry operation list.

 Antanas Vaitkus,
 2018-06-15

The following automatic conversions were performed:

'_refine_ls_weighting_scheme' value 'w = 1/\s^2^(F)' was changed to
'calc'. New tag '_refine_ls_weighting_details' was created. The value
of the new tag was set to 'w = 1/\s^2^(F)'.

Automatic conversion script
Id: cif_fix_values 3143 2015-03-26 13:38:13Z robertas 
;
_cod_original_cell_volume 1098.3(4)
_cod_original_sg_symbol_H-M 'P 21/c'
_cod_original_formula_sum 'C10 H10 N4 O2 S1'
_cod_database_code 2010446

loop_
_space_group_symop_id
_space_group_symop_operation_xyz
1 x,y,z
2 -x,y+1/2,-z+1/2
3 -x,-y,-z
4 x,-y+1/2,z+1/2

loop_
_atom_site_aniso_label
_atom_site_aniso_U_11
_atom_site_aniso_U_22
_atom_site_aniso_U_33
_atom_site_aniso_U_12
_atom_site_aniso_U_13
_atom_site_aniso_U_23
S(1) 0.0290(7) 0.0412(8) 0.0347(7) 0.0003(7) 0.0146(6) 0.0036(7)
N(1) 0.050(3) 0.058(4) 0.044(3) 0.005(3) 0.026(3) -0.004(3)
N(2) 0.035(3) 0.039(3) 0.048(3) -0.004(2) 0.020(2) 0.009(3)
N(3) 0.031(2) 0.039(3) 0.037(3) -0.00(2) 0.017(2) 0.002(2)
N(4) 0.042(3) 0.043(3) 0.048(3) -0.004(3) 0.024(2) 0.008(3)
O(1) 0.051(3) 0.050(3) 0.049(3) -0.007(2) 0.026(2) -0.014(2)
O(2) 0.047(3) 0.063(3) 0.045(2) 0.009(2) 0.021(2) 0.022(2)
C(1) 0.027(3) 0.033(3) 0.038(3) 0.003(2) 0.017(2) 0.004(3)
C(2) 0.052(4) 0.030(3) 0.057(4) -0.009(3) 0.033(3) -0.003(3)
C(3) 0.049(4) 0.040(4) 0.058(4) -0.007(3) 0.035(3) -0.002(3)
C(4) 0.030(3) 0.045(4) 0.036(3) 0.010(3) 0.012(2) 0.005(3)
C(5) 0.044(3) 0.033(3) 0.045(3) 0.001(3) 0.017(3) -0.003(3)
C(6) 0.048(4) 0.033(3) 0.050(4) -0.008(3) 0.025(3) 0.000(3)
C(7) 0.034(3) 0.035(3) 0.034(3) -0.004(3) 0.017(3) -0.003(3)
C(8) 0.034(3) 0.045(4) 0.043(3) 0.003(3) 0.016(3) 0.000(3)
C(9) 0.049(4) 0.042(4) 0.045(4) 0.003(3) 0.016(3) 0.007(3)
C(10) 0.056(4) 0.040(4) 0.047(4) -0.005(3) 0.024(3) 0.007(3)

loop_
_atom_site_label
_atom_site_fract_x
_atom_site_fract_y
_atom_site_fract_z
S(1) .26480(10) .1331(3) .55800(10)
N(1) .4350(4) -.1176(10) .2681(4)
N(2) .1328(4) .1130(9) .5008(4)
N(3) -.0402(4) .2422(9) .4202(3)
N(4) .1050(4) .4208(9) .3968(4)
O(1) .2938(3) .3625(8) .5877(3)
O(2) .2898(3) -.0407(9) .6314(3)
C(1) .3139(4) .0589(10) .4720(4)
C(2) .3746(5) .2154(11) .4471(5)
C(3) .4141(5) .1554(11) .3785(5)
C(4) .3945(4) -.0567(11) .3357(4)
C(5) .3360(5) -.2133(11) .3635(4)
C(6) .2962(5) -.1572(11) .4319(5)
C(7) .0636(4) .2661(10) .4365(4)
C(8) -.1094(5) .3926(11) .3596(4)
C(9) -.0762(5) .5614(12) .3154(5)
C(10) .0319(5) .5661(11) .3365(5)
H(N1A) .449(6) .006(14) .239(6)
H(N1B) .400(5) -.241(13) .219(5)
H(N2) .119(6) .014(13) .522(5)
H(2) .398(6) .370(13) .486(5)
H(3) .474(5) .261(12) .369(5)
H(5) .314(5) -.364(11) .323(4)
H(6) .236(5) -.253(13) .438(5)
H(8) -.186(4) .377(10) .345(4)
H(9) -.131(6) .659(13) .270(5)
H(10) .070(6) .687(13) .313(5)

loop_
_geom_angle_atom_site_label_1
_geom_angle_atom_site_label_2
_geom_angle_atom_site_label_3
_geom_angle
_geom_angle_publ_flag
N(2) S(1) O(1) 109.4(3) yes
N(2) S(1) C(1) 105.6(3) yes
N(1) C(4) C(5) 119.7(6) yes
C(3) C(4) C(5) 119.2(5) yes
C(4) C(5) C(6) 120.7(6) yes
C(1) C(6) C(5) 119.3(5) yes
N(2) C(7) N(4) 118.2(5) yes
N(3) C(7) N(4) 126.8(5) yes
C(7) N(3) C(8) 116.5(5) yes
C(8) C(9) C(10) 116.1(6) yes
S(1) C(1) C(6) 120.2(4) yes
N(4) C(10) C(9) 124.6(6) yes
C(2) C(3) C(4) 121.0(6) yes
N(2) S(1) O(2) 101.9(3) yes
N(1) C(4) C(3) 121.1(6) yes
O(1) S(1) O(2) 119.5(3) yes
O(1) S(1) C(1) 109.2(3) yes
O(2) S(1) C(1) 110.1(3) yes
N(2) C(7) N(3) 115.0(5) yes
S(1) N(2) C(7) 126.9(4) yes
N(3) C(8) C(9) 122.0(5) yes
C(7) N(4) C(10) 114.0(5) yes
S(1) C(1) C(2) 119.0(5) yes
C(2) C(1) C(6) 120.8(5) yes
C(1) C(2) C(3) 119.0(6) yes

loop_
_geom_bond_atom_site_label_1
_geom_bond_atom_site_label_2
_geom_bond_distance
_geom_bond_publ_flag
S(1) N(2) 1.643(5) yes
S(1) O(1) 1.432(5) yes
S(1) O(2) 1.440(5) yes
C(3) C(4) 1.385(9) yes
C(4) C(5) 1.395(9) yes
N(2) C(7) 1.372(8) yes
N(3) C(7) 1.338(7) yes
C(9) C(10) 1.370(9) yes
N(4) C(10) 1.342(8) yes
C(1) C(6) 1.391(9) yes
C(2) C(3) 1.391(8) yes
S(1) C(1) 1.736(5) yes
N(1) C(4) 1.386(8) yes
C(5) C(6) 1.385(9) yes
C(8) C(9) 1.375(9) yes
N(3) C(8) 1.339(8) yes
N(4) C(7) 1.337(7) yes
C(1) C(2) 1.392(8) yes
